data_7041799
loop_
_publ_author_name
'Crujeiras, Pablo'
'Rodr\'iguez-Rey, Jos\'e Luis'
'Sousa-Pedrares, Antonio'

_publ_section_title
;
 Deactivation of the coordinating ability of the iminophosphorane group by
 the effect of ortho-carborane.
;
_journal_issue 8
_journal_name_full 'Dalton transactions (Cambridge, England : 2003)'
_journal_page_first 2572
_journal_page_last 2593
_journal_paper_doi 10.1039/c6dt04592h
_journal_volume 46
_journal_year 2017
_chemical_formula_sum 'C40 H50 B20 N2 P2 S2'
_chemical_formula_weight 901.08
_space_group_crystal_system triclinic
_space_group_IT_number 2
_space_group_name_Hall '-P 1'
_space_group_name_H-M_alt 'P -1'
_symmetry_space_group_name_Hall '-P 1'
_symmetry_space_group_name_H-M 'P -1'
_atom_sites_solution_hydrogens geom
_audit_creation_method SHELXL-2014/7
_audit_update_record
;
2016-10-27 deposited with the CCDC.
2017-01-20 downloaded from the CCDC.
;
_cell_angle_alpha 105.459(6)
_cell_angle_beta 106.507(7)
_cell_angle_gamma 99.016(7)
_cell_formula_units_Z 2
_cell_length_a 12.3152(14)
_cell_length_b 13.2930(14)
_cell_length_c 16.4955(17)
_cell_measurement_reflns_used 1956
_cell_measurement_temperature 100(2)
_cell_measurement_theta_max 17.96
_cell_measurement_theta_min 2.46
_cell_volume 2415.2(5)
_computing_cell_refinement 'BRUKER APEX2'
_computing_data_collection 'BRUKER APEX2'
_computing_data_reduction 'Bruker SAINT'
_computing_structure_refinement 'SHELXL-2014/7 (Sheldrick, 2014)'
_computing_structure_solution SHELXT-2014
_diffrn_ambient_temperature 100(2)
_diffrn_measured_fraction_theta_full 0.995
_diffrn_measured_fraction_theta_max 0.995
_diffrn_measurement_device_type 'Bruker X8 Kappa APEXII'
_diffrn_measurement_method 'omega and phi scans'
_diffrn_radiation_type MoK\a
_diffrn_radiation_wavelength 0.71073
_diffrn_reflns_av_R_equivalents 0.1019
_diffrn_reflns_av_unetI/netI 0.0832
_diffrn_reflns_Laue_measured_fraction_full 0.995
_diffrn_reflns_Laue_measured_fraction_max 0.995
_diffrn_reflns_limit_h_max 13
_diffrn_reflns_limit_h_min -14
_diffrn_reflns_limit_k_max 15
_diffrn_reflns_limit_k_min -16
_diffrn_reflns_limit_l_max 19
_diffrn_reflns_limit_l_min 0
_diffrn_reflns_number 60623
_diffrn_reflns_point_group_measured_fraction_full 0.995
_diffrn_reflns_point_group_measured_fraction_max 0.995
_diffrn_reflns_theta_full 25.242
_diffrn_reflns_theta_max 25.345
_diffrn_reflns_theta_min 1.363
_exptl_absorpt_coefficient_mu 0.211
_exptl_absorpt_correction_T_max 0.9590
_exptl_absorpt_correction_T_min 0.9019
_exptl_absorpt_correction_type multi-scan
_exptl_absorpt_process_details
;
 Sheldrick, G.M. SADABS: Program for absorption correction
 using area detector data. University of G\"ottingen, Germany, 1996.
;
_exptl_crystal_colour Orange
_exptl_crystal_density_diffrn 1.239
_exptl_crystal_description Plate
_exptl_crystal_F_000 932
_exptl_crystal_size_max 0.500
_exptl_crystal_size_mid 0.250
_exptl_crystal_size_min 0.200
_refine_diff_density_max 0.708
_refine_diff_density_min -0.422
_refine_diff_density_rms 0.074
_refine_ls_extinction_method none
_refine_ls_goodness_of_fit_ref 1.043
_refine_ls_hydrogen_treatment constr
_refine_ls_matrix_type full
_refine_ls_number_parameters 595
_refine_ls_number_reflns 8780
_refine_ls_number_restraints 0
_refine_ls_restrained_S_all 1.043
_refine_ls_R_factor_all 0.0984
_refine_ls_R_factor_gt 0.0566
_refine_ls_shift/su_max 0.001
_refine_ls_shift/su_mean 0.000
_refine_ls_structure_factor_coef Fsqd
_refine_ls_weighting_details 'w=1/[\s^2^(Fo^2^)+(0.0569P)^2^+2.1690P] where P=(Fo^2^+2Fc^2^)/3'
_refine_ls_weighting_scheme calc
_refine_ls_wR_factor_gt 0.1274
_refine_ls_wR_factor_ref 0.1476
_reflns_Friedel_coverage 0.000
_reflns_number_gt 5881
_reflns_number_total 8780
_reflns_threshold_expression 'I > 2\s(I)'
_cod_data_source_file c6dt04592h2.cif
_cod_data_source_block L1L1
_cod_depositor_comments 'Adding full bibliography for 7041791--7041802.cif.'
_cod_database_code 7041799
_shelx_shelxl_version_number 2014/7
_shelx_space_group_comment
;
The symmetry employed for this shelxl refinement is uniquely defined
by the following loop, which should always be used as a source of
symmetry information in preference to the above space-group names.
They are only intended as comments.
;
_shelx_estimated_absorpt_t_min 0.902
_shelx_estimated_absorpt_t_max 0.959

loop_
_space_group_symop_operation_xyz
'x, y, z'
'-x, -y, -z'

loop_
_atom_site_label
_atom_site_type_symbol
_atom_site_fract_x
_atom_site_fract_y
_atom_site_fract_z
_atom_site_U_iso_or_equiv
_atom_site_adp_type
_atom_site_occupancy
_atom_site_site_symmetry_order
_atom_site_calc_flag
_atom_site_refinement_flags_posn
_atom_site_refinement_flags_adp
S1 S 0.03526(8) 0.16476(7) 1.00813(5) 0.0257(2) Uani 1 1 d . .
S2 S 0.13253(7) 0.31855(7) 1.08134(5) 0.0251(2) Uani 1 1 d . .
P1 P 0.09567(7) 0.15354(7) 0.76452(5) 0.0175(2) Uani 1 1 d . .
P2 P 0.44287(7) 0.33595(7) 1.26935(5) 0.0208(2) Uani 1 1 d . .
N1 N -0.0019(2) 0.1037(2) 0.79788(17) 0.0197(6) Uani 1 1 d . .
N2 N 0.3099(2) 0.2962(2) 1.25596(17) 0.0222(6) Uani 1 1 d . .
B3 B -0.0809(3) 0.2707(3) 0.8779(2) 0.0208(8) Uani 1 1 d . .
H3 H 0.0023 0.3342 0.8989 0.025 Uiso 1 1 calc R U
B4 B -0.1753(3) 0.2114(3) 0.7642(2) 0.0221(8) Uani 1 1 d . .
H4 H -0.1587 0.2389 0.7093 0.027 Uiso 1 1 calc R U
B5 B -0.2352(3) 0.0725(3) 0.7500(3) 0.0236(9) Uani 1 1 d . .
H5 H -0.2593 0.0050 0.6854 0.028 Uiso 1 1 calc R U
B6 B -0.1729(3) 0.0563(3) 0.8566(2) 0.0239(9) Uani 1 1 d . .
H6 H -0.1495 -0.0198 0.8635 0.029 Uiso 1 1 calc R U
B7 B -0.1676(3) 0.2722(3) 0.9491(3) 0.0248(9) Uani 1 1 d . .
H7 H -0.1454 0.3381 1.0143 0.030 Uiso 1 1 calc R U
B8 B -0.2223(3) 0.2933(3) 0.8449(3) 0.0245(9) Uani 1 1 d . .
H8 H -0.2358 0.3740 0.8424 0.029 Uiso 1 1 calc R U
B9 B -0.3182(3) 0.1686(3) 0.7654(3) 0.0269(9) Uani 1 1 d . .
H9 H -0.3969 0.1660 0.7096 0.032 Uiso 1 1 calc R U
B10 B -0.3184(3) 0.0706(4) 0.8218(3) 0.0278(9) Uani 1 1 d . .
H10 H -0.3963 0.0022 0.8036 0.033 Uiso 1 1 calc R U
B11 B -0.2265(3) 0.1355(3) 0.9347(3) 0.0235(9) Uani 1 1 d . .
H11 H -0.2437 0.1101 0.9904 0.028 Uiso 1 1 calc R U
B12 B -0.3153(3) 0.2061(3) 0.8772(3) 0.0269(9) Uani 1 1 d . .
H12 H -0.3922 0.2280 0.8943 0.032 Uiso 1 1 calc R U
B103 B 0.0885(3) 0.2548(3) 1.2356(2) 0.0219(8) Uani 1 1 d . .
H103 H 0.0754 0.1670 1.1999 0.026 Uiso 1 1 calc R U
B104 B 0.1656(3) 0.3163(3) 1.3526(2) 0.0237(9) Uani 1 1 d . .
H104 H 0.1995 0.2686 1.3965 0.028 Uiso 1 1 calc R U
B105 B 0.2423(3) 0.4497(3) 1.3676(2) 0.0237(9) Uani 1 1 d . .
H105 H 0.3288 0.4929 1.4215 0.028 Uiso 1 1 calc R U
B106 B 0.2066(3) 0.4631(3) 1.2596(2) 0.0222(8) Uani 1 1 d . .
H106 H 0.2712 0.5111 1.2395 0.027 Uiso 1 1 calc R U
B107 B -0.0212(3) 0.3247(3) 1.2029(3) 0.0224(8) Uani 1 1 d . .
H107 H -0.1077 0.2824 1.1486 0.027 Uiso 1 1 calc R U
B108 B 0.0142(3) 0.3064(3) 1.3094(2) 0.0239(9) Uani 1 1 d . .
H108 H -0.0502 0.2520 1.3250 0.029 Uiso 1 1 calc R U
B109 B 0.1096(3) 0.4287(3) 1.3909(3) 0.0253(9) Uani 1 1 d . .
H109 H 0.1085 0.4569 1.4609 0.030 Uiso 1 1 calc R U
B110 B 0.1375(3) 0.5215(3) 1.3331(3) 0.0259(9) Uani 1 1 d . .
H110 H 0.1562 0.6110 1.3645 0.031 Uiso 1 1 calc R U
B111 B 0.0537(3) 0.4576(3) 1.2185(3) 0.0236(9) Uani 1 1 d . .
H111 H 0.0171 0.5045 1.1749 0.028 Uiso 1 1 calc R U
B112 B -0.0056(3) 0.4332(3) 1.2998(3) 0.0243(9) Uani 1 1 d . .
H112 H -0.0821 0.4636 1.3102 0.029 Uiso 1 1 calc R U
C1 C -0.0949(3) 0.1381(3) 0.8118(2) 0.0205(7) Uani 1 1 d . .
C2 C -0.0925(3) 0.1780(3) 0.9312(2) 0.0223(7) Uani 1 1 d . .
C3 C 0.1875(3) 0.2865(3) 0.8319(2) 0.0179(7) Uani 1 1 d . .
C4 C 0.1600(3) 0.3795(3) 0.8181(2) 0.0223(7) Uani 1 1 d . .
H4A H 0.0949 0.3740 0.7681 0.027 Uiso 1 1 calc R U
C5 C 0.2270(3) 0.4802(3) 0.8769(2) 0.0265(8) Uani 1 1 d . .
H5A H 0.2075 0.5434 0.8670 0.032 Uiso 1 1 calc R U
C6 C 0.3223(3) 0.4893(3) 0.9503(2) 0.0290(8) Uani 1 1 d . .
H6A H 0.3681 0.5584 0.9907 0.035 Uiso 1 1 calc R U
C7 C 0.3503(3) 0.3964(3) 0.9643(2) 0.0301(8) Uani 1 1 d . .
H7A H 0.4155 0.4020 1.0143 0.036 Uiso 1 1 calc R U
C8 C 0.2836(3) 0.2962(3) 0.9058(2) 0.0243(8) Uani 1 1 d . .
H8A H 0.3032 0.2332 0.9158 0.029 Uiso 1 1 calc R U
C9 C 0.1915(3) 0.0653(3) 0.76681(19) 0.0179(7) Uani 1 1 d . .
C10 C 0.2841(3) 0.0838(3) 0.7352(2) 0.0251(8) Uani 1 1 d . .
H10A H 0.2944 0.1416 0.7122 0.030 Uiso 1 1 calc R U
C11 C 0.3612(3) 0.0179(3) 0.7373(2) 0.0274(8) Uani 1 1 d . .
H11A H 0.4236 0.0301 0.7151 0.033 Uiso 1 1 calc R U
C12 C 0.3471(3) -0.0655(3) 0.7717(2) 0.0267(8) Uani 1 1 d . .
H12A H 0.4000 -0.1104 0.7736 0.032 Uiso 1 1 calc R U
C13 C 0.2557(3) -0.0834(3) 0.8034(2) 0.0261(8) Uani 1 1 d . .
H13 H 0.2462 -0.1407 0.8271 0.031 Uiso 1 1 calc R U
C14 C 0.1777(3) -0.0184(3) 0.8008(2) 0.0228(7) Uani 1 1 d . .
H14 H 0.1148 -0.0315 0.8223 0.027 Uiso 1 1 calc R U
C15 C 0.0396(3) 0.1528(3) 0.6506(2) 0.0203(7) Uani 1 1 d . .
C16 C 0.0961(3) 0.2211(3) 0.6160(2) 0.0258(8) Uani 1 1 d . .
H16 H 0.1671 0.2734 0.6536 0.031 Uiso 1 1 calc R U
C17 C 0.0489(3) 0.2129(3) 0.5267(2) 0.0319(9) Uani 1 1 d . .
H17 H 0.0878 0.2596 0.5033 0.038 Uiso 1 1 calc R U
C18 C -0.0548(3) 0.1370(3) 0.4715(2) 0.0315(9) Uani 1 1 d . .
H18 H -0.0874 0.1324 0.4106 0.038 Uiso 1 1 calc R U
C19 C -0.1104(3) 0.0681(3) 0.5053(2) 0.0284(8) Uani 1 1 d . .
H19 H -0.1809 0.0154 0.4674 0.034 Uiso 1 1 calc R U
C20 C -0.0636(3) 0.0756(3) 0.5941(2) 0.0236(8) Uani 1 1 d . .
H20 H -0.1021 0.0278 0.6168 0.028 Uiso 1 1 calc R U
C101 C 0.2290(3) 0.3421(3) 1.2795(2) 0.0218(7) Uani 1 1 d . .
C102 C 0.1062(3) 0.3502(3) 1.1852(2) 0.0210(7) Uani 1 1 d . .
C103 C 0.5047(3) 0.4779(3) 1.2987(2) 0.0235(8) Uani 1 1 d . .
C104 C 0.4921(3) 0.5271(3) 1.2326(2) 0.0255(8) Uani 1 1 d . .
H10B H 0.4592 0.4839 1.1713 0.031 Uiso 1 1 calc R U
C105 C 0.5269(3) 0.6378(3) 1.2556(2) 0.0304(8) Uani 1 1 d . .
H10C H 0.5170 0.6705 1.2102 0.036 Uiso 1 1 calc R U
C106 C 0.5763(3) 0.7013(3) 1.3451(2) 0.0302(8) Uani 1 1 d . .
H10D H 0.5997 0.7776 1.3611 0.036 Uiso 1 1 calc R U
C107 C 0.5914(3) 0.6530(3) 1.4111(2) 0.0304(9) Uani 1 1 d . .
H10E H 0.6259 0.6965 1.4723 0.037 Uiso 1 1 calc R U
C108 C 0.5569(3) 0.5429(3) 1.3885(2) 0.0261(8) Uani 1 1 d . .
H10F H 0.5686 0.5106 1.4342 0.031 Uiso 1 1 calc R U
C109 C 0.5299(3) 0.2899(3) 1.3533(2) 0.0246(8) Uani 1 1 d . .
C110 C 0.6525(3) 0.3222(3) 1.3845(2) 0.0321(9) Uani 1 1 d . .
H11B H 0.6914 0.3722 1.3638 0.038 Uiso 1 1 calc R U
C111 C 0.7164(3) 0.2810(3) 1.4455(2) 0.0392(10) Uani 1 1 d . .
H11C H 0.7995 0.3031 1.4669 0.047 Uiso 1 1 calc R U
C112 C 0.6599(4) 0.2075(3) 1.4754(3) 0.0438(11) Uani 1 1 d . .
H11D H 0.7042 0.1800 1.5178 0.053 Uiso 1 1 calc R U
C113 C 0.5391(4) 0.1743(3) 1.4434(3) 0.0422(10) Uani 1 1 d . .
H113 H 0.5003 0.1231 1.4631 0.051 Uiso 1 1 calc R U
C114 C 0.4746(3) 0.2154(3) 1.3826(2) 0.0331(9) Uani 1 1 d . .
H114 H 0.3916 0.1924 1.3609 0.040 Uiso 1 1 calc R U
C115 C 0.4648(3) 0.2680(3) 1.1673(2) 0.0209(7) Uani 1 1 d . .
C116 C 0.3809(3) 0.1763(3) 1.1065(2) 0.0229(7) Uani 1 1 d . .
H116 H 0.3100 0.1542 1.1165 0.028 Uiso 1 1 calc R U
C117 C 0.3999(3) 0.1167(3) 1.0315(2) 0.0240(8) Uani 1 1 d . .
H117 H 0.3422 0.0539 0.9901 0.029 Uiso 1 1 calc R U
C118 C 0.5040(3) 0.1492(3) 1.0167(2) 0.0259(8) Uani 1 1 d . .
H118 H 0.5172 0.1086 0.9652 0.031 Uiso 1 1 calc R U
C119 C 0.5879(3) 0.2408(3) 1.0773(2) 0.0256(8) Uani 1 1 d . .
H119 H 0.6586 0.2629 1.0671 0.031 Uiso 1 1 calc R U
C120 C 0.5693(3) 0.3002(3) 1.1527(2) 0.0234(8) Uani 1 1 d . .
H120 H 0.6273 0.3626 1.1944 0.028 Uiso 1 1 calc R U

loop_
_atom_site_aniso_label
_atom_site_aniso_U_11
_atom_site_aniso_U_22
_atom_site_aniso_U_33
_atom_site_aniso_U_23
_atom_site_aniso_U_13
_atom_site_aniso_U_12
S1 0.0256(5) 0.0295(5) 0.0216(4) 0.0073(4) 0.0058(4) 0.0114(4)
S2 0.0195(4) 0.0347(5) 0.0202(4) 0.0093(4) 0.0070(3) 0.0033(4)
P1 0.0147(4) 0.0205(5) 0.0175(4) 0.0066(3) 0.0054(3) 0.0043(4)
P2 0.0186(4) 0.0238(5) 0.0192(4) 0.0065(4) 0.0051(3) 0.0066(4)
N1 0.0173(14) 0.0235(16) 0.0209(14) 0.0073(12) 0.0098(11) 0.0063(13)
N2 0.0154(14) 0.0249(16) 0.0268(15) 0.0098(12) 0.0065(12) 0.0053(13)
B3 0.022(2) 0.024(2) 0.0214(19) 0.0101(16) 0.0119(16) 0.0065(18)
B4 0.0195(19) 0.025(2) 0.024(2) 0.0116(16) 0.0059(16) 0.0083(18)
B5 0.0155(19) 0.030(2) 0.024(2) 0.0086(17) 0.0059(16) 0.0047(18)
B6 0.022(2) 0.029(2) 0.025(2) 0.0111(17) 0.0118(17) 0.0049(18)
B7 0.027(2) 0.029(2) 0.027(2) 0.0136(18) 0.0152(17) 0.0125(19)
B8 0.023(2) 0.029(2) 0.029(2) 0.0136(18) 0.0138(17) 0.0116(19)
B9 0.018(2) 0.038(3) 0.031(2) 0.0187(19) 0.0094(17) 0.0087(19)
B10 0.019(2) 0.032(2) 0.033(2) 0.0107(19) 0.0090(17) 0.0064(19)
B11 0.021(2) 0.027(2) 0.028(2) 0.0122(17) 0.0134(17) 0.0088(18)
B12 0.023(2) 0.030(2) 0.033(2) 0.0136(18) 0.0125(18) 0.0109(19)
B103 0.021(2) 0.025(2) 0.0202(19) 0.0091(16) 0.0068(16) 0.0055(18)
B104 0.025(2) 0.026(2) 0.0202(19) 0.0076(17) 0.0086(16) 0.0049(18)
B105 0.026(2) 0.026(2) 0.0165(18) 0.0038(16) 0.0060(16) 0.0049(18)
B106 0.0186(19) 0.021(2) 0.025(2) 0.0073(16) 0.0051(16) 0.0054(17)
B107 0.020(2) 0.026(2) 0.024(2) 0.0093(17) 0.0097(16) 0.0074(18)
B108 0.025(2) 0.027(2) 0.0210(19) 0.0067(17) 0.0103(16) 0.0063(18)
B109 0.026(2) 0.026(2) 0.022(2) 0.0048(17) 0.0089(17) 0.0045(19)
B110 0.025(2) 0.025(2) 0.030(2) 0.0094(18) 0.0106(17) 0.0088(19)
B111 0.020(2) 0.024(2) 0.028(2) 0.0086(17) 0.0099(17) 0.0080(18)
B112 0.019(2) 0.029(2) 0.027(2) 0.0083(17) 0.0099(17) 0.0100(18)
C1 0.0195(17) 0.0240(19) 0.0186(16) 0.0080(14) 0.0069(14) 0.0048(15)
C2 0.0219(18) 0.0239(19) 0.0236(17) 0.0087(14) 0.0096(14) 0.0078(16)
C3 0.0158(16) 0.0204(18) 0.0197(16) 0.0068(13) 0.0096(13) 0.0034(14)
C4 0.0145(16) 0.025(2) 0.0265(18) 0.0073(15) 0.0070(14) 0.0043(15)
C5 0.0230(18) 0.022(2) 0.037(2) 0.0080(16) 0.0132(16) 0.0097(16)
C6 0.0256(19) 0.022(2) 0.0300(19) 0.0002(15) 0.0071(16) -0.0006(17)
C7 0.0258(19) 0.033(2) 0.0251(18) 0.0055(16) 0.0045(15) 0.0050(18)
C8 0.0249(18) 0.025(2) 0.0223(17) 0.0077(15) 0.0067(15) 0.0059(16)
C9 0.0179(16) 0.0169(18) 0.0151(15) 0.0013(13) 0.0032(13) 0.0052(14)
C10 0.0214(18) 0.030(2) 0.0252(18) 0.0111(15) 0.0078(15) 0.0067(16)
C11 0.0192(18) 0.035(2) 0.0293(19) 0.0093(16) 0.0104(15) 0.0092(17)
C12 0.0189(18) 0.024(2) 0.0295(19) 0.0010(15) 0.0032(15) 0.0076(16)
C13 0.0254(19) 0.0174(19) 0.0300(19) 0.0082(15) 0.0025(15) 0.0030(16)
C14 0.0158(17) 0.026(2) 0.0255(18) 0.0083(15) 0.0069(14) 0.0039(15)
C15 0.0188(17) 0.0267(19) 0.0200(16) 0.0094(14) 0.0087(14) 0.0111(16)
C16 0.0274(19) 0.029(2) 0.0230(18) 0.0095(15) 0.0094(15) 0.0107(17)
C17 0.042(2) 0.035(2) 0.031(2) 0.0192(17) 0.0197(18) 0.0159(19)
C18 0.039(2) 0.040(2) 0.0195(18) 0.0121(16) 0.0080(16) 0.022(2)
C19 0.0267(19) 0.035(2) 0.0205(17) 0.0049(16) 0.0048(15) 0.0138(17)
C20 0.0187(17) 0.028(2) 0.0252(18) 0.0086(15) 0.0079(14) 0.0066(16)
C101 0.0224(18) 0.0235(19) 0.0200(17) 0.0097(14) 0.0055(14) 0.0058(16)
C102 0.0200(17) 0.0249(19) 0.0194(16) 0.0076(14) 0.0085(14) 0.0056(15)
C103 0.0161(17) 0.026(2) 0.0265(18) 0.0067(15) 0.0068(14) 0.0038(15)
C104 0.0232(18) 0.028(2) 0.0236(18) 0.0065(15) 0.0089(15) 0.0041(17)
C105 0.029(2) 0.030(2) 0.035(2) 0.0141(17) 0.0134(17) 0.0052(18)
C106 0.0236(19) 0.024(2) 0.037(2) 0.0054(17) 0.0100(16) 0.0002(17)
C107 0.0219(19) 0.032(2) 0.0282(19) 0.0008(16) 0.0045(15) 0.0041(17)
C108 0.0213(18) 0.029(2) 0.0248(18) 0.0055(15) 0.0063(15) 0.0069(16)
C109 0.0268(19) 0.028(2) 0.0157(16) 0.0020(14) 0.0055(14) 0.0085(17)
C110 0.031(2) 0.031(2) 0.0281(19) 0.0044(16) 0.0030(16) 0.0123(18)
C111 0.031(2) 0.037(2) 0.032(2) -0.0030(18) -0.0055(17) 0.017(2)
C112 0.055(3) 0.048(3) 0.030(2) 0.0126(19) 0.006(2) 0.031(2)
C113 0.056(3) 0.049(3) 0.036(2) 0.025(2) 0.020(2) 0.027(2)
C114 0.033(2) 0.043(2) 0.0286(19) 0.0149(18) 0.0123(17) 0.0156(19)
C115 0.0196(17) 0.0227(19) 0.0200(17) 0.0069(14) 0.0052(14) 0.0077(15)
C116 0.0213(18) 0.025(2) 0.0230(17) 0.0101(15) 0.0060(14) 0.0049(16)
C117 0.0268(19) 0.0185(19) 0.0241(18) 0.0068(14) 0.0059(15) 0.0038(16)
C118 0.036(2) 0.022(2) 0.0239(18) 0.0089(15) 0.0135(16) 0.0107(17)
C119 0.0268(19) 0.030(2) 0.0276(18) 0.0139(16) 0.0147(15) 0.0094(17)
C120 0.0234(18) 0.0226(19) 0.0218(17) 0.0063(14) 0.0062(14) 0.0038(16)

loop_
_atom_type_symbol
_atom_type_description
_atom_type_scat_dispersion_real
_atom_type_scat_dispersion_imag
_atom_type_scat_source
C C 0.0033 0.0016 'International Tables Vol C Tables 4.2.6.8 and 6.1.1.4'
H H 0.0000 0.0000 'International Tables Vol C Tables 4.2.6.8 and 6.1.1.4'
B B 0.0013 0.0007 'International Tables Vol C Tables 4.2.6.8 and 6.1.1.4'
N N 0.0061 0.0033 'International Tables Vol C Tables 4.2.6.8 and 6.1.1.4'
P P 0.1023 0.0942 'International Tables Vol C Tables 4.2.6.8 and 6.1.1.4'
S S 0.1246 0.1234 'International Tables Vol C Tables 4.2.6.8 and 6.1.1.4'

loop_
_geom_angle_atom_site_label_1
_geom_angle_atom_site_label_2
_geom_angle_atom_site_label_3
_geom_angle
C2 S1 S2 105.61(12)
C102 S2 S1 106.33(12)
N1 P1 C9 104.53(15)
N1 P1 C3 117.74(14)
C9 P1 C3 105.63(15)
N1 P1 C15 113.40(14)
C9 P1 C15 107.10(14)
C3 P1 C15 107.63(15)
N2 P2 C103 118.57(15)
N2 P2 C115 107.64(15)
C103 P2 C115 107.93(15)
N2 P2 C109 109.25(15)
C103 P2 C109 107.57(16)
C115 P2 C109 105.08(15)
C1 N1 P1 130.7(2)
C101 N2 P2 135.6(2)
C2 B3 C1 66.0(2)
C2 B3 B8 104.8(3)
C1 B3 B8 105.7(3)
C2 B3 B4 108.6(3)
C1 B3 B4 56.5(2)
B8 B3 B4 60.0(2)
C2 B3 B7 57.4(2)
C1 B3 B7 111.2(3)
B8 B3 B7 59.7(2)
B4 B3 B7 108.8(3)
C1 B4 B9 106.5(3)
C1 B4 B8 109.1(3)
B9 B4 B8 60.7(2)
C1 B4 B3 61.1(2)
B9 B4 B3 107.0(3)
B8 B4 B3 59.6(2)
C1 B4 B5 57.8(2)
B9 B4 B5 59.3(2)
B8 B4 B5 107.7(3)
B3 B4 B5 106.0(3)
C1 B5 B9 106.3(3)
C1 B5 B10 109.3(3)
B9 B5 B10 60.7(2)
C1 B5 B6 61.4(2)
B9 B5 B6 107.0(3)
B10 B5 B6 59.7(2)
C1 B5 B4 57.4(2)
B9 B5 B4 59.4(2)
B10 B5 B4 107.9(3)
B6 B5 B4 105.9(3)
C2 B6 C1 66.0(2)
C2 B6 B10 104.9(3)
C1 B6 B10 105.2(3)
C2 B6 B11 57.8(2)
C1 B6 B11 111.2(3)
B10 B6 B11 59.6(2)
C2 B6 B5 108.5(3)
C1 B6 B5 56.28(19)
B10 B6 B5 59.6(2)
B11 B6 B5 108.5(3)
C2 B7 B11 58.1(2)
C2 B7 B8 105.5(3)
B11 B7 B8 108.3(3)
C2 B7 B12 104.8(3)
B11 B7 B12 60.1(2)
B8 B7 B12 60.2(2)
C2 B7 B3 58.6(2)
B11 B7 B3 106.4(3)
B8 B7 B3 59.4(2)
B12 B7 B3 106.6(3)
B3 B8 B7 60.9(2)
B3 B8 B4 60.4(2)
B7 B8 B4 110.1(3)
B3 B8 B12 107.8(3)
B7 B8 B12 60.3(2)
B4 B8 B12 107.9(3)
B3 B8 B9 106.7(3)
B7 B8 B9 107.8(3)
B4 B8 B9 59.5(2)
B12 B8 B9 59.1(2)
B12 B9 B5 109.0(3)
B12 B9 B4 109.2(3)
B5 B9 B4 61.3(2)
B12 B9 B10 60.0(2)
B5 B9 B10 59.9(2)
B4 B9 B10 108.7(3)
B12 B9 B8 60.4(2)
B5 B9 B8 108.6(3)
B4 B9 B8 59.8(2)
B10 B9 B8 107.6(3)
B11 B10 B5 109.9(3)
B11 B10 B6 60.4(2)
B5 B10 B6 60.6(2)
B11 B10 B12 60.4(2)
B5 B10 B12 108.0(3)
B6 B10 B12 107.6(3)
B11 B10 B9 107.9(3)
B5 B10 B9 59.4(2)
B6 B10 B9 106.7(3)
B12 B10 B9 59.3(2)
C2 B11 B10 105.6(3)
C2 B11 B7 58.2(2)
B10 B11 B7 108.4(3)
C2 B11 B6 58.3(2)
B10 B11 B6 60.0(2)
B7 B11 B6 106.4(3)
C2 B11 B12 105.1(3)
B10 B11 B12 60.0(2)
B7 B11 B12 60.4(2)
B6 B11 B12 107.0(3)
B9 B12 B10 60.7(2)
B9 B12 B11 108.4(3)
B10 B12 B11 59.6(2)
B9 B12 B8 60.6(2)
B10 B12 B8 108.2(3)
B11 B12 B8 107.2(3)
B9 B12 B7 108.2(3)
B10 B12 B7 107.3(3)
B11 B12 B7 59.5(2)
B8 B12 B7 59.4(2)
C102 B103 C101 65.6(2)
C102 B103 B104 108.1(3)
C101 B103 B104 57.1(2)
C102 B103 B108 103.9(3)
C101 B103 B108 105.7(3)
B104 B103 B108 59.5(2)
C102 B103 B107 57.1(2)
C101 B103 B107 111.0(3)
B104 B103 B107 108.3(3)
B108 B103 B107 59.6(2)
C101 B104 B108 109.2(3)
C101 B104 B103 60.6(2)
B108 B104 B103 60.3(2)
C101 B104 B109 107.1(3)
B108 B104 B109 60.2(2)
B103 B104 B109 107.5(3)
C101 B104 B105 58.1(2)
B108 B104 B105 107.7(3)
B103 B104 B105 106.1(3)
B109 B104 B105 59.7(2)
C101 B105 B106 61.4(2)
C101 B105 B110 109.4(3)
B106 B105 B110 59.4(2)
C101 B105 B109 107.1(3)
B106 B105 B109 106.9(3)
B110 B105 B109 60.6(2)
C101 B105 B104 57.9(2)
B106 B105 B104 106.4(3)
B110 B105 B104 108.3(3)
B109 B105 B104 59.9(2)
C102 B106 B110 105.3(3)
C102 B106 C101 65.6(2)
B110 B106 C101 106.7(3)
C102 B106 B105 108.7(3)
B110 B106 B105 60.4(2)
C101 B106 B105 57.1(2)
C102 B106 B111 57.6(2)
B110 B106 B111 59.7(2)
C101 B106 B111 111.2(3)
B105 B106 B111 108.9(3)
C102 B107 B111 58.2(2)
C102 B107 B108 105.6(3)
B111 B107 B108 107.8(3)
C102 B107 B112 104.9(3)
B111 B107 B112 59.8(2)
B108 B107 B112 60.1(2)
C102 B107 B103 58.9(2)
B111 B107 B103 106.9(3)
B108 B107 B103 59.8(2)
B112 B107 B103 107.3(3)
B104 B108 B107 109.8(3)
B104 B108 B109 60.3(2)
B107 B108 B109 108.1(3)
B104 B108 B112 108.8(3)
B107 B108 B112 60.1(2)
B109 B108 B112 59.7(2)
B104 B108 B103 60.2(2)
B107 B108 B103 60.6(2)
B109 B108 B103 107.5(3)
B112 B108 B103 108.0(3)
B112 B109 B105 108.8(3)
B112 B109 B108 60.2(2)
B105 B109 B108 107.6(3)
B112 B109 B104 108.6(3)
B105 B109 B104 60.4(2)
B108 B109 B104 59.5(2)
B112 B109 B110 60.6(2)
B105 B109 B110 59.6(2)
B108 B109 B110 107.7(3)
B104 B109 B110 107.9(3)
B106 B110 B111 61.1(2)
B106 B110 B105 60.2(2)
B111 B110 B105 109.9(3)
B106 B110 B109 106.9(3)
B111 B110 B109 107.5(3)
B105 B110 B109 59.7(2)
B106 B110 B112 107.4(3)
B111 B110 B112 59.6(2)
B105 B110 B112 107.6(3)
B109 B110 B112 59.0(2)
C102 B111 B110 105.3(3)
C102 B111 B112 105.1(3)
B110 B111 B112 61.1(2)
C102 B111 B107 58.0(2)
B110 B111 B107 108.8(3)
B112 B111 B107 60.3(2)
C102 B111 B106 58.1(2)
B110 B111 B106 59.2(2)
B112 B111 B106 107.0(3)
B107 B111 B106 105.9(3)
B109 B112 B111 108.2(3)
B109 B112 B108 60.2(2)
B111 B112 B108 107.6(3)
B109 B112 B107 108.3(3)
B111 B112 B107 59.9(2)
B108 B112 B107 59.8(2)
B109 B112 B110 60.3(2)
B111 B112 B110 59.2(2)
B108 B112 B110 107.4(3)
B107 B112 B110 107.0(3)
N1 C1 B4 131.1(3)
N1 C1 B5 123.9(3)
B4 C1 B5 64.9(2)
N1 C1 B3 122.1(3)
B4 C1 B3 62.4(2)
B5 C1 B3 112.4(3)
N1 C1 B6 112.6(3)
B4 C1 B6 112.4(3)
B5 C1 B6 62.4(2)
B3 C1 B6 103.9(2)
N1 C1 C2 115.9(2)
B4 C1 C2 105.0(2)
B5 C1 C2 104.5(2)
B3 C1 C2 55.55(18)
B6 C1 C2 54.80(18)
B11 C2 B7 63.6(2)
B11 C2 B6 63.9(2)
B7 C2 B6 115.3(3)
B11 C2 B3 115.1(3)
B7 C2 B3 64.0(2)
B6 C2 B3 110.3(3)
B11 C2 S1 121.5(2)
B7 C2 S1 127.8(2)
B6 C2 S1 110.7(2)
B3 C2 S1 120.1(2)
B11 C2 C1 110.6(2)
B7 C2 C1 110.3(2)
B6 C2 C1 59.22(19)
B3 C2 C1 58.42(18)
S1 C2 C1 113.52(19)
C4 C3 C8 119.0(3)
C4 C3 P1 122.4(2)
C8 C3 P1 118.3(3)
C5 C4 C3 120.4(3)
C4 C5 C6 120.3(3)
C5 C6 C7 119.5(3)
C8 C7 C6 120.2(3)
C7 C8 C3 120.7(3)
C14 C9 C10 119.6(3)
C14 C9 P1 121.7(2)
C10 C9 P1 118.7(3)
C11 C10 C9 120.2(3)
C12 C11 C10 119.9(3)
C13 C12 C11 119.9(3)
C12 C13 C14 120.5(3)
C9 C14 C13 119.9(3)
C16 C15 C20 119.1(3)
C16 C15 P1 123.7(3)
C20 C15 P1 117.2(2)
C17 C16 C15 120.0(3)
C18 C17 C16 120.3(3)
C19 C18 C17 119.7(3)
C20 C19 C18 120.2(3)
C19 C20 C15 120.6(3)
N2 C101 B104 125.8(3)
N2 C101 B105 131.0(3)
B104 C101 B105 63.9(2)
N2 C101 B103 113.6(3)
B104 C101 B103 62.2(2)
B105 C101 B103 111.8(3)
N2 C101 B106 121.2(3)
B104 C101 B106 111.0(3)
B105 C101 B106 61.5(2)
B103 C101 B106 104.4(2)
N2 C101 C102 115.9(2)
B104 C101 C102 104.7(2)
B105 C101 C102 104.0(2)
B103 C101 C102 56.09(18)
B106 C101 C102 55.12(18)
B107 C102 B111 63.8(2)
B107 C102 B106 115.4(3)
B111 C102 B106 64.2(2)
B107 C102 B103 64.0(2)
B111 C102 B103 115.4(3)
B106 C102 B103 110.0(2)
B107 C102 S2 128.5(2)
B111 C102 S2 120.4(2)
B106 C102 S2 109.7(2)
B103 C102 S2 121.1(2)
B107 C102 C101 110.7(2)
B111 C102 C101 111.4(2)
B106 C102 C101 59.31(19)
B103 C102 C101 58.32(19)
S2 C102 C101 112.9(2)
C104 C103 C108 118.6(3)
C104 C103 P2 120.6(3)
C108 C103 P2 120.6(3)
C105 C104 C103 120.7(3)
C104 C105 C106 119.9(3)
C105 C106 C107 119.7(4)
C108 C107 C106 120.5(3)
C107 C108 C103 120.4(3)
C114 C109 C110 119.4(3)
C114 C109 P2 119.1(3)
C110 C109 P2 121.3(3)
C111 C110 C109 119.7(4)
C110 C111 C112 120.3(4)
C113 C112 C111 119.9(4)
C114 C113 C112 120.1(4)
C109 C114 C113 120.6(4)
C116 C115 C120 119.8(3)
C116 C115 P2 118.9(2)
C120 C115 P2 121.0(2)
C117 C116 C115 120.4(3)
C116 C117 C118 119.8(3)
C119 C118 C117 119.9(3)
C120 C119 C118 120.3(3)
C119 C120 C115 119.7(3)

loop_
_geom_bond_atom_site_label_1
_geom_bond_atom_site_label_2
_geom_bond_distance
S1 C2 1.785(3)
S1 S2 2.0412(13)
S2 C102 1.786(3)
P1 N1 1.583(3)
P1 C9 1.790(3)
P1 C3 1.803(3)
P1 C15 1.805(3)
P2 N2 1.572(3)
P2 C103 1.797(4)
P2 C115 1.802(3)
P2 C109 1.804(3)
N1 C1 1.354(4)
N2 C101 1.341(4)
B3 C2 1.705(5)
B3 C1 1.761(5)
B3 B8 1.769(5)
B3 B4 1.783(5)
B3 B7 1.795(5)
B4 C1 1.677(5)
B4 B9 1.770(5)
B4 B8 1.776(5)
B4 B5 1.803(6)
B5 C1 1.684(5)
B5 B9 1.768(6)
B5 B10 1.776(5)
B5 B6 1.794(5)
B6 C2 1.690(5)
B6 C1 1.777(5)
B6 B10 1.778(5)
B6 B11 1.784(5)
B7 C2 1.683(5)
B7 B11 1.774(6)
B7 B8 1.774(5)
B7 B12 1.790(6)
B8 B12 1.789(6)
B8 B9 1.792(6)
B9 B12 1.765(6)
B9 B10 1.790(6)
B10 B11 1.771(6)
B10 B12 1.778(6)
B11 C2 1.681(5)
B11 B12 1.785(5)
B103 C102 1.710(5)
B103 C101 1.754(5)
B103 B104 1.781(5)
B103 B108 1.782(5)
B103 B107 1.796(5)
B104 C101 1.690(5)
B104 B108 1.767(5)
B104 B109 1.782(5)
B104 B105 1.791(6)
B105 C101 1.694(5)
B105 B106 1.774(5)
B105 B110 1.777(5)
B105 B109 1.779(5)
B106 C102 1.691(5)
B106 B110 1.758(5)
B106 C101 1.773(5)
B106 B111 1.793(5)
B107 C102 1.677(5)
B107 B111 1.775(6)
B107 B108 1.777(5)
B107 B112 1.783(5)
B108 B109 1.781(6)
B108 B112 1.781(6)
B109 B112 1.772(5)
B109 B110 1.795(6)
B110 B111 1.766(5)
B110 B112 1.800(6)
B111 C102 1.682(5)
B111 B112 1.774(5)
C1 C2 1.889(4)
C3 C4 1.391(4)
C3 C8 1.396(4)
C4 C5 1.386(5)
C5 C6 1.389(5)
C6 C7 1.392(5)
C7 C8 1.379(5)
C9 C14 1.381(4)
C9 C10 1.397(4)
C10 C11 1.388(5)
C11 C12 1.384(5)
C12 C13 1.383(5)
C13 C14 1.389(5)
C15 C16 1.392(5)
C15 C20 1.394(5)
C16 C17 1.389(5)
C17 C18 1.387(5)
C18 C19 1.383(5)
C19 C20 1.382(4)
C101 C102 1.877(4)
C103 C104 1.398(5)
C103 C108 1.399(5)
C104 C105 1.380(5)
C105 C106 1.387(5)
C106 C107 1.388(5)
C107 C108 1.374(5)
C109 C114 1.381(5)
C109 C110 1.402(5)
C110 C111 1.383(5)
C111 C112 1.386(6)
C112 C113 1.383(6)
C113 C114 1.382(5)
C115 C116 1.387(5)
C115 C120 1.398(5)
C116 C117 1.384(4)
C117 C118 1.395(5)
C118 C119 1.385(5)
C119 C120 1.385(4)
